data_2212690
loop_
_publ_author_name
'Sharon E. Engel'
'Gregory M. Ferrence'

_publ_section_title
;
 2-Methylpropionohydrazide
;
_journal_coeditor_code SG2138
_journal_issue 3
_journal_name_full 'Acta Crystallographica Section E'
_journal_page_first o1475
_journal_page_last o1477
_journal_paper_doi 10.1107/S1600536807008896
_journal_volume 63
_journal_year 2007
_chemical_formula_iupac 'C4 H10 N2 O'
_chemical_formula_moiety 'C4 H10 N2 O'
_chemical_formula_sum 'C4 H10 N2 O'
_chemical_formula_weight 102.08
_chemical_name_systematic
;
2-Methylpropionohydrazide
;
_space_group_IT_number 61
_symmetry_cell_setting orthorhombic
_symmetry_space_group_name_Hall '-P 2ac 2ab'
_symmetry_space_group_name_H-M 'P b c a'
_audit_creation_method 'WinGX routine CIF_UPDATE'
_cell_angle_alpha 90
_cell_angle_beta 90
_cell_angle_gamma 90
_cell_formula_units_Z 8
_cell_length_a 11.0189(19)
_cell_length_b 4.8781(9)
_cell_length_c 21.677(4)
_cell_measurement_reflns_used 9311
_cell_measurement_temperature 100(2)
_cell_measurement_theta_max 61.037
_cell_measurement_theta_min 5.272
_cell_volume 1165.2(4)
_computing_cell_refinement 'SAINT-Plus (Bruker, 2003)'
_computing_data_collection 'SMART (Bruker, 2002)'
_computing_data_reduction SAINT-Plus
_computing_molecular_graphics 'ORTEP-3 for Windows (Farrugia, 1997) and Mercury (Macrae <i>et al.</i>, 2006)'
_computing_publication_material 'WinGX (Farrugia, 1997) and publCIF (Westrip, 2007)'
_computing_structure_refinement 'SHELXL97 (Sheldrick, 1997)'
_computing_structure_solution 'SIR2004 (Burla et al., 2005)'
_diffrn_measured_fraction_theta_full 0.987
_diffrn_measured_fraction_theta_max 0.987
_diffrn_measurement_device_type 'Bruker SMART APEX CCD'
_diffrn_measurement_method \w
_diffrn_radiation_monochromator graphite
_diffrn_radiation_source 'sealed tube'
_diffrn_radiation_type MoK\a
_diffrn_radiation_wavelength 0.71073
_diffrn_reflns_av_R_equivalents 0.0626
_diffrn_reflns_limit_h_max 14
_diffrn_reflns_limit_h_min -15
_diffrn_reflns_limit_k_max 6
_diffrn_reflns_limit_k_min -6
_diffrn_reflns_limit_l_max 30
_diffrn_reflns_limit_l_min -30
_diffrn_reflns_number 8412
_diffrn_reflns_theta_full 30.52
_diffrn_reflns_theta_max 30.52
_diffrn_reflns_theta_min 1.88
_diffrn_standards_decay_% 0
_diffrn_standards_number 0
_exptl_absorpt_coefficient_mu 0.085
_exptl_absorpt_correction_type none
_exptl_absorpt_process_details '(SADABS in SAINT-Plus; Bruker, 2003)'
_exptl_crystal_colour colourless
_exptl_crystal_density_diffrn 1.165
_exptl_crystal_density_method 'not measured'
_exptl_crystal_description plate
_exptl_crystal_F_000 448
_exptl_crystal_size_max 0.59
_exptl_crystal_size_mid 0.46
_exptl_crystal_size_min 0.18
_refine_diff_density_max 0.442
_refine_diff_density_min -0.288
_refine_ls_extinction_method none
_refine_ls_goodness_of_fit_ref 1.118
_refine_ls_hydrogen_treatment refall
_refine_ls_matrix_type full
_refine_ls_number_parameters 104
_refine_ls_number_reflns 1755
_refine_ls_number_restraints 0
_refine_ls_restrained_S_all 1.118
_refine_ls_R_factor_gt 0.0733
_refine_ls_shift/su_max 0
_refine_ls_structure_factor_coef Fsqd
_refine_ls_weighting_details 'calc w=1/[\s^2^(Fo^2^)+(0.0748P)^2^+0.9877P] where P=(Fo^2^+2Fc^2^)/3'
_refine_ls_weighting_scheme calc
_refine_ls_wR_factor_ref 0.1906
_reflns_number_gt 1246
_reflns_number_total 1755
_reflns_threshold_expression I>2\s(I)
_cod_data_source_file sg2138.cif
_cod_data_source_block I
_cod_database_code 2212690
_cod_database_fobs_code 2212690

loop_
_symmetry_equiv_pos_as_xyz
'x, y, z'
'-x+1/2, -y, z+1/2'
'x+1/2, -y+1/2, -z'
'-x, y+1/2, -z+1/2'
'-x, -y, -z'
'x-1/2, y, -z-1/2'
'-x-1/2, y-1/2, z'
'x, -y-1/2, z-1/2'

loop_
_atom_site_type_symbol
_atom_site_label
_atom_site_fract_x
_atom_site_fract_y
_atom_site_fract_z
_atom_site_U_iso_or_equiv
_atom_site_adp_type
_atom_site_calc_flag
_atom_site_occupancy
N N1 0.34101(18) 0.7903(4) 0.48473(8) 0.0254(4) Uani d 1
N N2 0.38704(17) 0.8527(3) 0.54404(8) 0.0244(4) Uani d 1
C C1 0.42395(19) 0.6629(4) 0.58377(10) 0.0238(4) Uani d 1
O O1 0.41985(15) 0.4143(3) 0.57242(7) 0.0290(4) Uani d 1
C C2 0.4730(2) 0.7685(4) 0.64454(10) 0.0266(5) Uani d 1
C C3 0.6052(2) 0.6864(6) 0.65061(12) 0.0348(6) Uani d 1
C C4 0.3968(2) 0.6531(5) 0.69710(11) 0.0339(5) Uani d 1
H H1A 0.292(3) 0.643(6) 0.4885(12) 0.033(7) Uiso d 1
H H1B 0.408(3) 0.734(6) 0.4627(13) 0.037(7) Uiso d 1
H H2N 0.392(2) 1.021(7) 0.5539(12) 0.032(7) Uiso d 1
H H2A 0.469(2) 0.966(6) 0.6446(10) 0.028(6) Uiso d 1
H H3A 0.611(3) 0.482(7) 0.6498(13) 0.037(7) Uiso d 1
H H3B 0.640(3) 0.748(6) 0.6876(13) 0.038(7) Uiso d 1
H H3C 0.649(3) 0.755(7) 0.6196(15) 0.048(8) Uiso d 1
H H4A 0.403(2) 0.447(6) 0.6966(12) 0.038(7) Uiso d 1
H H4B 0.426(2) 0.708(5) 0.7355(12) 0.030(6) Uiso d 1
H H4C 0.309(3) 0.696(6) 0.6935(13) 0.040(7) Uiso d 1

loop_
_atom_site_aniso_label
_atom_site_aniso_U_11
_atom_site_aniso_U_22
_atom_site_aniso_U_33
_atom_site_aniso_U_12
_atom_site_aniso_U_13
_atom_site_aniso_U_23
N1 0.0269(9) 0.0188(8) 0.0306(9) -0.0019(7) -0.0010(7) -0.0016(7)
N2 0.0290(9) 0.0126(8) 0.0315(9) 0.0000(7) -0.0022(7) -0.0021(6)
C1 0.0244(10) 0.0152(9) 0.0317(10) 0.0002(7) 0.0015(8) -0.0005(7)
O1 0.0377(9) 0.0113(7) 0.0380(8) 0.0000(6) -0.0036(6) -0.0019(6)
C2 0.0317(11) 0.0166(9) 0.0314(10) -0.0011(8) -0.0020(8) -0.0005(7)
C3 0.0327(13) 0.0374(14) 0.0343(12) -0.0053(10) -0.0013(10) -0.0035(10)
C4 0.0362(13) 0.0321(12) 0.0333(11) 0.0007(10) 0.0036(9) -0.0024(9)

loop_
_atom_type_symbol
_atom_type_description
_atom_type_scat_dispersion_real
_atom_type_scat_dispersion_imag
_atom_type_scat_source
C C 0.0033 0.0016 'International Tables Vol C Tables 4.2.6.8 and 6.1.1.4'
H H 0 0 'International Tables Vol C Tables 4.2.6.8 and 6.1.1.4'
N N 0.0061 0.0033 'International Tables Vol C Tables 4.2.6.8 and 6.1.1.4'
O O 0.0106 0.006 'International Tables Vol C Tables 4.2.6.8 and 6.1.1.4'

loop_
_geom_angle_atom_site_label_1
_geom_angle_atom_site_label_2
_geom_angle_atom_site_label_3
_geom_angle
_geom_angle_publ_flag
N1 N2 C1 123.28(17) y
N2 C1 O1 122.9(2) y
O1 C1 C2 121.26(19) y
N2 C1 C2 115.86(18) y
C1 C2 C3 109.18(18) y
C1 C2 C4 109.16(18) y
C3 C2 C4 111.5(2) y
C1 C2 H2A 109.0(14) ?
C3 C2 H2A 107.9(16) ?
C4 C2 H2A 110.0(14) ?
C2 C3 H3A 108.9(17) ?
C2 C3 H3B 112.4(18) ?
H3A C3 H3B 108(2) ?
C2 C3 H3C 111(2) ?
H3A C3 H3C 109(3) ?
H3B C3 H3C 108(3) ?
C2 C4 H4A 108.7(16) ?
C2 C4 H4B 112.0(16) ?
H4A C4 H4B 106(2) ?
C2 C4 H4C 113.7(16) ?
H4A C4 H4C 106(2) ?
H4B C4 H4C 110(2) ?
N2 N1 H1A 107.7(17) ?
N2 N1 H1B 104.3(17) ?
H1A N1 H1B 107(2) ?
C1 N2 H2N 119.3(19) ?
N1 N2 H2N 117.4(19) ?

loop_
_geom_bond_atom_site_label_1
_geom_bond_atom_site_label_2
_geom_bond_distance
_geom_bond_publ_flag
N1 N2 1.415(2) y
N2 C1 1.328(3) y
C1 O1 1.238(2) y
C1 C2 1.514(3) y
C2 C3 1.516(3) y
C2 C4 1.523(3) y
N1 H1A 0.90(3) ?
N1 H1B 0.92(3) ?
N2 H2N 0.85(3) ?
C2 H2A 0.96(3) ?
C3 H3A 1.00(3) ?
C3 H3B 0.94(3) ?
C3 H3C 0.89(3) ?
C4 H4A 1.01(3) ?
C4 H4B 0.93(3) ?
C4 H4C 1.00(3) ?

loop_
_geom_hbond_atom_site_label_D
_geom_hbond_atom_site_label_H
_geom_hbond_atom_site_label_A
_geom_hbond_site_symmetry_A
_geom_hbond_distance_DH
_geom_hbond_distance_HA
_geom_hbond_distance_DA
_geom_hbond_angle_DHA
N2 H2N O1 1_565 0.85(3) 1.98(3) 2.831(2) 175(3)
N1 H1B O1 5_666 0.92(3) 2.17(3) 3.078(3) 169(2)
N1 H1A N1 7_655 0.90(3) 2.26(3) 3.158(3) 172(2)

loop_
_geom_torsion_atom_site_label_1
_geom_torsion_atom_site_label_2
_geom_torsion_atom_site_label_3
_geom_torsion_atom_site_label_4
_geom_torsion
O1 C1 C2 C3 62.2(3)
N2 C1 C2 C3 -117.4(2)
O1 C1 C2 C4 -60.0(3)
N2 C1 C2 C4 120.4(2)
O1 C1 N2 N1 -0.9(3)
C2 C1 N2 N1 178.73(18)

loop_
_cod_related_entry_id
_cod_related_entry_database
_cod_related_entry_code
1 ChemSpider 18154
